data_4510196
loop_
_publ_author_name
'Thu\'ery, Pierre'
'Harrowfield, Jack'

_publ_section_title
;
 Uranyl--Organic Frameworks with Polycarboxylates: Unusual Effects of a
 Coordinating Solvent
;
_journal_issue 3
_journal_name_full 'Crystal Growth &amp; Design'
_journal_page_first 1314
_journal_paper_doi 10.1021/cg4018163
_journal_volume 14
_journal_year 2014
_chemical_formula_sum 'C27 H39 N5 Ni O19 U2'
_chemical_formula_weight 1272.40
_space_group_IT_number 14
_symmetry_cell_setting monoclinic
_symmetry_space_group_name_Hall '-P 2ybc'
_symmetry_space_group_name_H-M 'P 1 21/c 1'
_atom_sites_solution_hydrogens geom
_atom_sites_solution_primary direct
_atom_sites_solution_secondary difmap
_audit_creation_method SHELXL-97
_cell_angle_alpha 90.00
_cell_angle_beta 102.405(2)
_cell_angle_gamma 90.00
_cell_formula_units_Z 4
_cell_length_a 14.0316(4)
_cell_length_b 15.2564(6)
_cell_length_c 17.7817(6)
_cell_measurement_reflns_used 135664
_cell_measurement_temperature 150(2)
_cell_measurement_theta_max 30.51
_cell_measurement_theta_min 2.35
_cell_volume 3717.7(2)
_computing_cell_refinement 'HKL2000 (Otwinowski & Minor, 1997)'
_computing_data_collection 'COLLECT (Nonius, 1998)'
_computing_data_reduction 'HKL2000 (Otwinowski & Minor, 1997)'
_computing_molecular_graphics 'SHELXTL (Sheldrick, 2008)'
_computing_publication_material 'SHELXTL (Sheldrick, 2008); PLATON (Spek, 2003)'
_computing_structure_refinement 'SHELXL-97 (Sheldrick, 2008)'
_computing_structure_solution 'SHELXS-97 (Sheldrick, 2008)'
_diffrn_ambient_temperature 150(2)
_diffrn_measured_fraction_theta_full 0.999
_diffrn_measured_fraction_theta_max 0.999
_diffrn_measurement_device_type 'Nonius Kappa-CCD area-detector diffractometer'
_diffrn_measurement_method 'two \f and six \w scans with 2\% steps (469 frames)'
_diffrn_radiation_monochromator graphite
_diffrn_radiation_source 'fine-focus sealed tube'
_diffrn_radiation_type MoK\a
_diffrn_radiation_wavelength 0.71073
_diffrn_reflns_av_R_equivalents 0.0445
_diffrn_reflns_av_unetI/netI 0.0603
_diffrn_reflns_limit_h_max 20
_diffrn_reflns_limit_h_min -20
_diffrn_reflns_limit_k_max 21
_diffrn_reflns_limit_k_min -21
_diffrn_reflns_limit_l_max 25
_diffrn_reflns_limit_l_min -25
_diffrn_reflns_number 135664
_diffrn_reflns_theta_full 30.51
_diffrn_reflns_theta_max 30.51
_diffrn_reflns_theta_min 2.35
_diffrn_standards_decay_% 0
_diffrn_standards_interval_time 0
_diffrn_standards_number 0
_exptl_absorpt_coefficient_mu 9.277
_exptl_absorpt_correction_T_max 0.757
_exptl_absorpt_correction_T_min 0.489
_exptl_absorpt_correction_type multi-scan
_exptl_absorpt_process_details 'SCALEPACK (Otwinowski & Minor, 1997)'
_exptl_crystal_colour 'translucent light yellow'
_exptl_crystal_density_diffrn 2.273
_exptl_crystal_density_method 'not measured'
_exptl_crystal_description lath
_exptl_crystal_F_000 2400
_exptl_crystal_size_max 0.14
_exptl_crystal_size_mid 0.08
_exptl_crystal_size_min 0.03
_refine_diff_density_max 3.957
_refine_diff_density_min -2.787
_refine_diff_density_rms 0.239
_refine_ls_extinction_method none
_refine_ls_goodness_of_fit_ref 1.042
_refine_ls_hydrogen_treatment constr
_refine_ls_matrix_type full
_refine_ls_number_parameters 493
_refine_ls_number_reflns 11347
_refine_ls_number_restraints 1
_refine_ls_restrained_S_all 1.044
_refine_ls_R_factor_all 0.0660
_refine_ls_R_factor_gt 0.0392
_refine_ls_shift/su_max 0.003
_refine_ls_shift/su_mean 0.000
_refine_ls_structure_factor_coef Fsqd
_refine_ls_weighting_details 'calc w=1/[\s^2^(Fo^2^)+(0.0319P)^2^+1.1051P] where P=(Fo^2^+2Fc^2^)/3'
_refine_ls_weighting_scheme calc
_refine_ls_wR_factor_gt 0.0729
_refine_ls_wR_factor_ref 0.0784
_reflns_number_gt 8411
_reflns_number_total 11347
_reflns_threshold_expression >2sigma(I)
_cod_data_source_file cg4018163_si_001.cif
_cod_data_source_block 6
_cod_original_sg_symbol_H-M 'P 21/c'
_cod_database_code 4510196

loop_
_symmetry_equiv_pos_as_xyz
'x, y, z'
'-x, y+1/2, -z+1/2'
'-x, -y, -z'
'x, -y-1/2, z-1/2'

loop_
_atom_site_label
_atom_site_type_symbol
_atom_site_fract_x
_atom_site_fract_y
_atom_site_fract_z
_atom_site_U_iso_or_equiv
_atom_site_adp_type
_atom_site_occupancy
_atom_site_symmetry_multiplicity
_atom_site_calc_flag
_atom_site_refinement_flags
U1 U 0.869775(13) 0.166002(12) 0.613736(10) 0.02566(5) Uani 1 1 d .
U2 U 0.614797(12) -0.146221(11) 0.890712(9) 0.02379(5) Uani 1 1 d .
Ni1 Ni 1.0000 0.0000 1.0000 0.01816(16) Uani 1 2 d S
Ni2 Ni 0.5000 0.0000 0.5000 0.01787(16) Uani 1 2 d S
O1 O 0.7651(2) 0.1997(2) 0.64785(18) 0.0300(8) Uani 1 1 d .
O2 O 0.9717(2) 0.1316(3) 0.5796(2) 0.0410(9) Uani 1 1 d .
O3 O 0.5162(2) -0.0947(2) 0.92036(19) 0.0353(8) Uani 1 1 d .
O4 O 0.7154(3) -0.1938(2) 0.86079(18) 0.0334(8) Uani 1 1 d .
O5 O 0.8917(2) 0.0551(2) 0.72164(17) 0.0271(7) Uani 1 1 d .
O6 O 0.9708(3) 0.1803(2) 0.7449(2) 0.0443(10) Uani 1 1 d .
O7 O 0.7113(2) -0.0274(2) 0.93993(17) 0.0237(7) Uani 1 1 d .
O8 O 0.8653(2) -0.0510(2) 1.00020(17) 0.0262(7) Uani 1 1 d .
O9 O 1.0704(3) -0.1917(2) 0.8707(2) 0.0448(10) Uani 1 1 d .
O10 O 1.0519(2) -0.1162(2) 0.97342(17) 0.0291(7) Uani 1 1 d .
O11 O 0.7875(2) 0.0410(2) 0.56269(17) 0.0249(7) Uani 1 1 d .
O12 O 0.6344(2) 0.0527(2) 0.49850(17) 0.0252(7) Uani 1 1 d .
O13 O 0.6105(2) -0.0447(2) 0.77898(17) 0.0264(7) Uani 1 1 d .
O14 O 0.5143(3) -0.1606(2) 0.76132(19) 0.0343(8) Uani 1 1 d .
O15 O 0.4601(3) 0.2194(2) 0.6111(2) 0.0506(12) Uani 1 1 d .
O16 O 0.4487(2) 0.1192(2) 0.52026(17) 0.0266(7) Uani 1 1 d .
O17 O 0.7928(2) 0.2196(2) 0.49018(18) 0.0321(8) Uani 1 1 d .
O18 O 0.6844(3) -0.1955(2) 1.01903(19) 0.0367(9) Uani 1 1 d .
O19 O 0.6112(5) -0.0449(5) 0.2449(4) 0.110(2) Uani 1 1 d .
N1 N 0.9396(3) 0.0095(2) 0.88272(19) 0.0187(7) Uani 1 1 d .
N2 N 0.5589(3) -0.0011(2) 0.61755(19) 0.0196(7) Uani 1 1 d .
N3 N 0.6863(3) 0.2697(3) 0.3837(2) 0.0326(10) Uani 1 1 d .
N4 N 0.7806(4) -0.2556(3) 1.1255(3) 0.0547(15) Uani 1 1 d .
N5 N 0.7614(5) 0.0204(4) 0.2484(3) 0.0700(18) Uani 1 1 d .
C1 C 0.9866(3) 0.0832(3) 0.8510(2) 0.0246(10) Uani 1 1 d .
H1A H 1.0568 0.0693 0.8572 0.030 Uiso 1 1 calc R
H1B H 0.9818 0.1358 0.8826 0.030 Uiso 1 1 calc R
C2 C 0.9466(3) 0.1066(3) 0.7674(3) 0.0266(10) Uani 1 1 d .
C3 C 0.8353(3) 0.0255(3) 0.8795(2) 0.0238(10) Uani 1 1 d .
H3A H 0.7963 0.0043 0.8297 0.029 Uiso 1 1 calc R
H3B H 0.8238 0.0893 0.8830 0.029 Uiso 1 1 calc R
C4 C 0.8024(3) -0.0216(3) 0.9457(2) 0.0212(9) Uani 1 1 d .
C5 C 0.9575(3) -0.0770(3) 0.8492(2) 0.0255(10) Uani 1 1 d .
H5A H 0.9800 -0.0671 0.8007 0.031 Uiso 1 1 calc R
H5B H 0.8953 -0.1099 0.8363 0.031 Uiso 1 1 calc R
C6 C 1.0328(3) -0.1317(3) 0.9033(3) 0.0257(10) Uani 1 1 d .
C7 C 0.6640(3) -0.0167(3) 0.6220(2) 0.0231(9) Uani 1 1 d .
H7A H 0.6762 -0.0804 0.6193 0.028 Uiso 1 1 calc R
H7B H 0.7023 0.0054 0.6717 0.028 Uiso 1 1 calc R
C8 C 0.6959(3) 0.0298(3) 0.5558(2) 0.0214(9) Uani 1 1 d .
C9 C 0.5117(3) -0.0733(3) 0.6512(2) 0.0238(10) Uani 1 1 d .
H9A H 0.5185 -0.1274 0.6221 0.029 Uiso 1 1 calc R
H9B H 0.4411 -0.0602 0.6427 0.029 Uiso 1 1 calc R
C10 C 0.5483(3) -0.0928(3) 0.7360(2) 0.0241(10) Uani 1 1 d .
C11 C 0.5402(3) 0.0871(3) 0.6485(2) 0.0231(9) Uani 1 1 d .
H11A H 0.6033 0.1164 0.6690 0.028 Uiso 1 1 calc R
H11B H 0.5065 0.0793 0.6916 0.028 Uiso 1 1 calc R
C12 C 0.4785(3) 0.1449(3) 0.5877(3) 0.0250(10) Uani 1 1 d .
C13 C 0.7171(4) 0.2622(3) 0.4586(3) 0.0303(11) Uani 1 1 d .
C14 C 0.6517(4) 0.3137(4) 0.4988(3) 0.0419(14) Uani 1 1 d .
H14A H 0.6846 0.3677 0.5220 0.050 Uiso 1 1 calc R
H14B H 0.6323 0.2783 0.5397 0.050 Uiso 1 1 calc R
C15 C 0.5634(4) 0.3360(4) 0.4357(3) 0.0450(14) Uani 1 1 d .
H15A H 0.5416 0.3969 0.4414 0.054 Uiso 1 1 calc R
H15B H 0.5087 0.2955 0.4370 0.054 Uiso 1 1 calc R
C16 C 0.5991(4) 0.3254(3) 0.3607(3) 0.0363(12) Uani 1 1 d .
H16A H 0.5490 0.2964 0.3207 0.044 Uiso 1 1 calc R
H16B H 0.6159 0.3828 0.3411 0.044 Uiso 1 1 calc R
C17 C 0.7350(4) 0.2337(4) 0.3268(3) 0.0460(15) Uani 1 1 d .
H17A H 0.7533 0.2814 0.2957 0.069 Uiso 1 1 calc R
H17B H 0.6909 0.1932 0.2933 0.069 Uiso 1 1 calc R
H17C H 0.7937 0.2022 0.3527 0.069 Uiso 1 1 calc R
C18 C 0.7565(4) -0.2423(3) 1.0513(3) 0.0411(14) Uani 1 1 d .
C19 C 0.8234(6) -0.2923(5) 1.0130(4) 0.073(2) Uani 1 1 d .
H19A H 0.8526 -0.2530 0.9798 0.088 Uiso 1 1 calc R
H19B H 0.7874 -0.3395 0.9806 0.088 Uiso 1 1 calc R
C20 C 0.9019(6) -0.3308(5) 1.0758(5) 0.073(2) Uani 1 1 d .
H20A H 0.9653 -0.3013 1.0780 0.087 Uiso 1 1 calc R
H20B H 0.9096 -0.3944 1.0677 0.087 Uiso 1 1 calc R
C21 C 0.8649(5) -0.3140(4) 1.1489(4) 0.067(2) Uani 1 1 d .
H21A H 0.8452 -0.3695 1.1700 0.080 Uiso 1 1 calc R
H21B H 0.9160 -0.2857 1.1885 0.080 Uiso 1 1 calc R
C22 C 0.7303(6) -0.2186(6) 1.1799(4) 0.090(3) Uani 1 1 d .
H22A H 0.6767 -0.1817 1.1528 0.135 Uiso 1 1 calc R
H22B H 0.7757 -0.1831 1.2173 0.135 Uiso 1 1 calc R
H22C H 0.7040 -0.2659 1.2069 0.135 Uiso 1 1 calc R
C23 C 0.6957(8) -0.0248(6) 0.2797(6) 0.086(3) Uani 1 1 d .
C24 C 0.7466(9) -0.0507(7) 0.3572(6) 0.118(4) Uani 1 1 d .
H24A H 0.7638 -0.1137 0.3584 0.141 Uiso 1 1 calc R
H24B H 0.7049 -0.0401 0.3946 0.141 Uiso 1 1 calc R
C25 C 0.8415(8) 0.0071(8) 0.3773(5) 0.120(4) Uani 1 1 d D
H25A H 0.8973 -0.0265 0.4072 0.144 Uiso 1 1 calc R
H25B H 0.8311 0.0602 0.4065 0.144 Uiso 1 1 calc R
C26 C 0.8580(7) 0.0314(7) 0.2944(4) 0.106(4) Uani 1 1 d D
H26A H 0.8812 0.0924 0.2925 0.127 Uiso 1 1 calc R
H26B H 0.9050 -0.0090 0.2781 0.127 Uiso 1 1 calc R
C27 C 0.7384(6) 0.0489(5) 0.1669(4) 0.083(3) Uani 1 1 d .
H27A H 0.6816 0.0164 0.1388 0.124 Uiso 1 1 calc R
H27B H 0.7945 0.0372 0.1437 0.124 Uiso 1 1 calc R
H27C H 0.7240 0.1118 0.1642 0.124 Uiso 1 1 calc R

loop_
_atom_site_aniso_label
_atom_site_aniso_U_11
_atom_site_aniso_U_22
_atom_site_aniso_U_33
_atom_site_aniso_U_23
_atom_site_aniso_U_13
_atom_site_aniso_U_12
U1 0.02636(9) 0.03118(10) 0.01734(8) 0.00516(7) 0.00006(6) -0.00926(7)
U2 0.02840(10) 0.02394(9) 0.01688(8) 0.00408(6) 0.00012(6) -0.00612(7)
Ni1 0.0205(4) 0.0184(4) 0.0139(4) -0.0001(3) 0.0000(3) 0.0014(3)
Ni2 0.0211(4) 0.0165(4) 0.0141(4) -0.0006(3) -0.0004(3) -0.0004(3)
O1 0.040(2) 0.0288(18) 0.0209(16) 0.0017(13) 0.0054(14) 0.0004(15)
O2 0.0271(18) 0.065(3) 0.032(2) 0.0084(18) 0.0083(15) -0.0055(18)
O3 0.0270(18) 0.047(2) 0.0333(19) 0.0020(16) 0.0090(15) -0.0076(16)
O4 0.045(2) 0.0285(18) 0.0232(17) 0.0009(14) 0.0002(15) 0.0065(16)
O5 0.0302(17) 0.0288(18) 0.0184(15) 0.0047(13) -0.0036(13) -0.0046(14)
O6 0.054(2) 0.045(2) 0.0244(18) 0.0146(16) -0.0113(17) -0.0282(19)
O7 0.0209(15) 0.0273(17) 0.0214(16) -0.0022(13) 0.0011(12) -0.0031(13)
O8 0.0253(16) 0.0301(18) 0.0205(16) 0.0030(13) -0.0011(13) -0.0021(14)
O9 0.057(2) 0.041(2) 0.031(2) -0.0099(17) -0.0027(18) 0.0265(19)
O10 0.0392(19) 0.0237(17) 0.0207(16) -0.0031(13) -0.0015(14) 0.0064(15)
O11 0.0199(15) 0.0310(18) 0.0226(16) 0.0012(13) 0.0022(13) -0.0021(13)
O12 0.0255(16) 0.0288(17) 0.0189(15) 0.0062(13) -0.0004(13) -0.0028(14)
O13 0.0301(17) 0.0252(17) 0.0217(16) 0.0030(13) 0.0005(13) -0.0061(14)
O14 0.042(2) 0.034(2) 0.0226(17) 0.0078(14) -0.0022(15) -0.0163(16)
O15 0.076(3) 0.036(2) 0.029(2) -0.0094(16) -0.0112(19) 0.028(2)
O16 0.0342(18) 0.0199(16) 0.0219(16) -0.0008(13) -0.0026(13) 0.0066(14)
O17 0.0314(19) 0.038(2) 0.0240(17) 0.0072(15) -0.0002(14) -0.0063(16)
O18 0.048(2) 0.036(2) 0.0222(17) 0.0078(15) -0.0013(16) -0.0079(17)
O19 0.094(5) 0.122(6) 0.131(6) 0.020(5) 0.059(4) 0.011(4)
N1 0.0222(18) 0.0198(18) 0.0124(16) 0.0008(13) -0.0002(14) -0.0008(15)
N2 0.0225(18) 0.0199(18) 0.0149(17) 0.0009(14) 0.0009(14) -0.0004(15)
N3 0.041(2) 0.034(2) 0.019(2) 0.0036(17) -0.0023(17) -0.0046(19)
N4 0.066(4) 0.052(3) 0.034(3) 0.014(2) -0.015(2) -0.018(3)
N5 0.073(4) 0.084(5) 0.059(4) 0.014(3) 0.028(3) 0.033(4)
C1 0.027(2) 0.026(2) 0.017(2) 0.0027(17) -0.0023(18) -0.0028(19)
C2 0.026(2) 0.031(3) 0.021(2) 0.0047(19) 0.0016(19) -0.003(2)
C3 0.022(2) 0.027(2) 0.019(2) 0.0035(17) -0.0015(17) -0.0005(19)
C4 0.024(2) 0.019(2) 0.019(2) -0.0033(16) 0.0021(17) -0.0006(18)
C5 0.032(2) 0.025(2) 0.019(2) -0.0039(17) 0.0024(18) 0.003(2)
C6 0.030(2) 0.019(2) 0.026(2) -0.0050(18) 0.0008(19) 0.0048(19)
C7 0.026(2) 0.024(2) 0.017(2) 0.0014(17) -0.0006(17) 0.0007(19)
C8 0.025(2) 0.021(2) 0.016(2) -0.0025(16) 0.0003(17) 0.0008(18)
C9 0.026(2) 0.023(2) 0.019(2) 0.0027(17) -0.0025(18) -0.0055(19)
C10 0.024(2) 0.025(2) 0.021(2) 0.0053(18) -0.0015(18) -0.0006(19)
C11 0.025(2) 0.024(2) 0.019(2) -0.0017(17) 0.0005(17) 0.0027(19)
C12 0.031(2) 0.020(2) 0.023(2) -0.0040(18) 0.0014(19) 0.0028(19)
C13 0.035(3) 0.032(3) 0.020(2) 0.0048(19) -0.002(2) -0.012(2)
C14 0.056(4) 0.049(3) 0.020(3) 0.002(2) 0.006(2) 0.006(3)
C15 0.045(3) 0.052(4) 0.035(3) 0.002(3) 0.001(3) 0.000(3)
C16 0.046(3) 0.029(3) 0.029(3) 0.006(2) -0.003(2) -0.002(2)
C17 0.053(4) 0.059(4) 0.027(3) 0.000(3) 0.011(3) 0.009(3)
C18 0.054(4) 0.032(3) 0.029(3) 0.009(2) -0.010(3) -0.019(3)
C19 0.077(5) 0.074(5) 0.059(4) 0.006(4) -0.006(4) 0.029(4)
C20 0.073(5) 0.049(4) 0.079(6) 0.011(4) -0.020(4) -0.001(4)
C21 0.069(5) 0.041(4) 0.067(5) 0.023(3) -0.038(4) -0.020(3)
C22 0.111(7) 0.117(7) 0.035(4) 0.004(4) 0.001(4) -0.018(6)
C23 0.118(8) 0.061(5) 0.094(7) 0.024(5) 0.053(7) 0.034(6)
C24 0.186(12) 0.094(7) 0.100(8) 0.043(6) 0.094(8) 0.065(8)
C25 0.146(9) 0.158(11) 0.063(6) 0.022(6) 0.036(6) 0.110(8)
C26 0.096(7) 0.152(10) 0.072(6) 0.003(6) 0.023(5) 0.069(7)
C27 0.108(7) 0.085(6) 0.056(5) 0.029(4) 0.018(4) 0.033(5)

loop_
_atom_type_symbol
_atom_type_description
_atom_type_scat_dispersion_real
_atom_type_scat_dispersion_imag
_atom_type_scat_source
C C 0.0033 0.0016 'International Tables Vol C Tables 4.2.6.8 and 6.1.1.4'
H H 0.0000 0.0000 'International Tables Vol C Tables 4.2.6.8 and 6.1.1.4'
O O 0.0106 0.0060 'International Tables Vol C Tables 4.2.6.8 and 6.1.1.4'
U U -9.6767 9.6646 'International Tables Vol C Tables 4.2.6.8 and 6.1.1.4'
Ni Ni 0.3393 1.1124 'International Tables Vol C Tables 4.2.6.8 and 6.1.1.4'
N N 0.0061 0.0033 'International Tables Vol C Tables 4.2.6.8 and 6.1.1.4'

loop_
_geom_angle_atom_site_label_1
_geom_angle_atom_site_label_2
_geom_angle_atom_site_label_3
_geom_angle
_geom_angle_site_symmetry_1
_geom_angle_site_symmetry_3
O2 U1 O1 179.18(16) . .
O2 U1 O11 89.56(15) . .
O1 U1 O11 89.63(13) . .
O2 U1 O9 91.16(17) . 2_756
O1 U1 O9 89.60(15) . 2_756
O11 U1 O9 162.77(11) . 2_756
O2 U1 O17 91.45(14) . .
O1 U1 O17 88.36(13) . .
O11 U1 O17 80.30(11) . .
O9 U1 O17 82.47(12) 2_756 .
O2 U1 O6 90.48(15) . .
O1 U1 O6 90.03(14) . .
O11 U1 O6 125.57(11) . .
O9 U1 O6 71.64(12) 2_756 .
O17 U1 O6 154.08(12) . .
O2 U1 O5 95.01(14) . .
O1 U1 O5 84.80(13) . .
O11 U1 O5 73.42(10) . .
O9 U1 O5 123.62(11) 2_756 .
O17 U1 O5 152.85(11) . .
O6 U1 O5 52.37(10) . .
O3 U2 O4 177.85(16) . .
O3 U2 O15 90.89(17) . 2_646
O4 U2 O15 91.24(17) . 2_646
O3 U2 O7 88.35(13) . .
O4 U2 O7 89.73(14) . .
O15 U2 O7 158.43(11) 2_646 .
O3 U2 O18 92.32(14) . .
O4 U2 O18 88.24(14) . .
O15 U2 O18 79.98(12) 2_646 .
O7 U2 O18 78.52(11) . .
O3 U2 O14 89.45(14) . .
O4 U2 O14 90.93(14) . .
O15 U2 O14 74.69(11) 2_646 .
O7 U2 O14 126.84(10) . .
O18 U2 O14 154.63(11) . .
O3 U2 O13 94.27(13) . .
O4 U2 O13 84.28(13) . .
O15 U2 O13 127.25(11) 2_646 .
O7 U2 O13 74.27(10) . .
O18 U2 O13 151.77(11) . .
O14 U2 O13 52.96(10) . .
O10 Ni1 O10 179.998(1) . 3_757
O10 Ni1 O8 87.33(13) . 3_757
O10 Ni1 O8 92.67(13) 3_757 3_757
O10 Ni1 O8 92.66(13) . .
O10 Ni1 O8 87.34(13) 3_757 .
O8 Ni1 O8 179.998(2) 3_757 .
O10 Ni1 N1 85.17(13) . .
O10 Ni1 N1 94.83(13) 3_757 .
O8 Ni1 N1 98.58(13) 3_757 .
O8 Ni1 N1 81.42(13) . .
O10 Ni1 N1 94.83(13) . 3_757
O10 Ni1 N1 85.17(13) 3_757 3_757
O8 Ni1 N1 81.42(13) 3_757 3_757
O8 Ni1 N1 98.58(13) . 3_757
N1 Ni1 N1 179.998(1) . 3_757
O16 Ni2 O16 180.0 . 3_656
O16 Ni2 O12 89.26(13) . 3_656
O16 Ni2 O12 90.74(13) 3_656 3_656
O16 Ni2 O12 90.74(13) . .
O16 Ni2 O12 89.26(13) 3_656 .
O12 Ni2 O12 180.0 3_656 .
O16 Ni2 N2 84.70(13) . .
O16 Ni2 N2 95.30(13) 3_656 .
O12 Ni2 N2 98.71(13) 3_656 .
O12 Ni2 N2 81.29(13) . .
O16 Ni2 N2 95.30(13) . 3_656
O16 Ni2 N2 84.70(13) 3_656 3_656
O12 Ni2 N2 81.29(13) 3_656 3_656
O12 Ni2 N2 98.71(13) . 3_656
N2 Ni2 N2 180.0 . 3_656
C2 O5 U1 91.7(3) . .
C2 O6 U1 94.7(3) . .
C4 O7 U2 125.7(3) . .
C4 O8 Ni1 111.2(3) . .
C6 O9 U1 143.4(4) . 2_746
C6 O10 Ni1 113.2(3) . .
C8 O11 U1 123.7(3) . .
C8 O12 Ni2 111.0(3) . .
C10 O13 U2 90.9(3) . .
C10 O14 U2 94.4(3) . .
C12 O15 U2 158.0(3) . 2_656
C12 O16 Ni2 113.4(3) . .
C13 O17 U1 139.1(3) . .
C18 O18 U2 136.6(4) . .
C3 N1 C1 112.4(3) . .
C3 N1 C5 112.5(3) . .
C1 N1 C5 113.2(4) . .
C3 N1 Ni1 103.7(3) . .
C1 N1 Ni1 108.5(2) . .
C5 N1 Ni1 105.8(2) . .
C9 N2 C7 112.8(3) . .
C9 N2 C11 113.1(4) . .
C7 N2 C11 112.1(3) . .
C9 N2 Ni2 107.4(2) . .
C7 N2 Ni2 103.4(3) . .
C11 N2 Ni2 107.4(2) . .
C13 N3 C17 125.1(5) . .
C13 N3 C16 113.8(4) . .
C17 N3 C16 120.9(4) . .
C18 N4 C22 124.3(6) . .
C18 N4 C21 113.5(6) . .
C22 N4 C21 122.2(6) . .
C23 N5 C26 117.8(8) . .
C23 N5 C27 121.6(8) . .
C26 N5 C27 120.3(7) . .
N1 C1 C2 117.0(3) . .
N1 C1 H1A 108.1 . .
C2 C1 H1A 108.1 . .
N1 C1 H1B 108.1 . .
C2 C1 H1B 108.1 . .
H1A C1 H1B 107.3 . .
O6 C2 O5 121.1(4) . .
O6 C2 C1 116.9(4) . .
O5 C2 C1 122.0(4) . .
N1 C3 C4 110.7(3) . .
N1 C3 H3A 109.5 . .
C4 C3 H3A 109.5 . .
N1 C3 H3B 109.5 . .
C4 C3 H3B 109.5 . .
H3A C3 H3B 108.1 . .
O8 C4 O7 125.0(4) . .
O8 C4 C3 119.2(4) . .
O7 C4 C3 115.9(4) . .
N1 C5 C6 112.8(3) . .
N1 C5 H5A 109.0 . .
C6 C5 H5A 109.0 . .
N1 C5 H5B 109.0 . .
C6 C5 H5B 109.0 . .
H5A C5 H5B 107.8 . .
O10 C6 O9 125.4(4) . .
O10 C6 C5 120.2(4) . .
O9 C6 C5 114.4(4) . .
N2 C7 C8 109.8(3) . .
N2 C7 H7A 109.7 . .
C8 C7 H7A 109.7 . .
N2 C7 H7B 109.7 . .
C8 C7 H7B 109.7 . .
H7A C7 H7B 108.2 . .
O12 C8 O11 123.5(4) . .
O12 C8 C7 120.0(4) . .
O11 C8 C7 116.5(4) . .
N2 C9 C10 117.6(3) . .
N2 C9 H9A 107.9 . .
C10 C9 H9A 107.9 . .
N2 C9 H9B 107.9 . .
C10 C9 H9B 107.9 . .
H9A C9 H9B 107.2 . .
O14 C10 O13 121.7(4) . .
O14 C10 C9 116.2(4) . .
O13 C10 C9 122.1(4) . .
N2 C11 C12 112.3(3) . .
N2 C11 H11A 109.1 . .
C12 C11 H11A 109.1 . .
N2 C11 H11B 109.1 . .
C12 C11 H11B 109.1 . .
H11A C11 H11B 107.9 . .
O16 C12 O15 123.7(4) . .
O16 C12 C11 121.7(4) . .
O15 C12 C11 114.6(4) . .
O17 C13 N3 123.7(5) . .
O17 C13 C14 126.7(4) . .
N3 C13 C14 109.6(4) . .
C13 C14 C15 104.5(4) . .
C13 C14 H14A 110.8 . .
C15 C14 H14A 110.8 . .
C13 C14 H14B 110.8 . .
C15 C14 H14B 110.8 . .
H14A C14 H14B 108.9 . .
C14 C15 C16 104.6(5) . .
C14 C15 H15A 110.8 . .
C16 C15 H15A 110.8 . .
C14 C15 H15B 110.8 . .
C16 C15 H15B 110.8 . .
H15A C15 H15B 108.9 . .
N3 C16 C15 103.1(4) . .
N3 C16 H16A 111.1 . .
C15 C16 H16A 111.1 . .
N3 C16 H16B 111.1 . .
C15 C16 H16B 111.1 . .
H16A C16 H16B 109.1 . .
N3 C17 H17A 109.5 . .
N3 C17 H17B 109.5 . .
H17A C17 H17B 109.5 . .
N3 C17 H17C 109.5 . .
H17A C17 H17C 109.5 . .
H17B C17 H17C 109.5 . .
O18 C18 N4 123.5(6) . .
O18 C18 C19 127.1(5) . .
N4 C18 C19 109.4(6) . .
C18 C19 C20 107.1(6) . .
C18 C19 H19A 110.3 . .
C20 C19 H19A 110.3 . .
C18 C19 H19B 110.3 . .
C20 C19 H19B 110.3 . .
H19A C19 H19B 108.6 . .
C19 C20 C21 103.7(6) . .
C19 C20 H20A 111.0 . .
C21 C20 H20A 111.0 . .
C19 C20 H20B 111.0 . .
C21 C20 H20B 111.0 . .
H20A C20 H20B 109.0 . .
N4 C21 C20 105.2(5) . .
N4 C21 H21A 110.7 . .
C20 C21 H21A 110.7 . .
N4 C21 H21B 110.7 . .
C20 C21 H21B 110.7 . .
H21A C21 H21B 108.8 . .
N4 C22 H22A 109.5 . .
N4 C22 H22B 109.5 . .
H22A C22 H22B 109.5 . .
N4 C22 H22C 109.5 . .
H22A C22 H22C 109.5 . .
H22B C22 H22C 109.5 . .
O19 C23 N5 125.1(9) . .
O19 C23 C24 128.1(10) . .
N5 C23 C24 106.5(9) . .
C23 C24 C25 106.3(8) . .
C23 C24 H24A 110.5 . .
C25 C24 H24A 110.5 . .
C23 C24 H24B 110.5 . .
C25 C24 H24B 110.5 . .
H24A C24 H24B 108.7 . .
C24 C25 C26 101.9(8) . .
C24 C25 H25A 111.4 . .
C26 C25 H25A 111.4 . .
C24 C25 H25B 111.4 . .
C26 C25 H25B 111.4 . .
H25A C25 H25B 109.3 . .
N5 C26 C25 101.2(8) . .
N5 C26 H26A 111.5 . .
C25 C26 H26A 111.5 . .
N5 C26 H26B 111.5 . .
C25 C26 H26B 111.5 . .
H26A C26 H26B 109.4 . .
N5 C27 H27A 109.5 . .
N5 C27 H27B 109.5 . .
H27A C27 H27B 109.5 . .
N5 C27 H27C 109.5 . .
H27A C27 H27C 109.5 . .
H27B C27 H27C 109.5 . .

loop_
_geom_bond_atom_site_label_1
_geom_bond_atom_site_label_2
_geom_bond_distance
_geom_bond_site_symmetry_2
U1 O2 1.750(4) .
U1 O1 1.781(3) .
U1 O11 2.311(3) .
U1 O9 2.323(4) 2_756
U1 O17 2.375(3) .
U1 O6 2.465(3) .
U1 O5 2.527(3) .
U2 O3 1.767(4) .
U2 O4 1.767(4) .
U2 O15 2.301(3) 2_646
U2 O7 2.319(3) .
U2 O18 2.402(3) .
U2 O14 2.437(3) .
U2 O13 2.510(3) .
Ni1 O10 2.011(3) .
Ni1 O10 2.011(3) 3_757
Ni1 O8 2.045(3) 3_757
Ni1 O8 2.045(3) .
Ni1 N1 2.081(3) .
Ni1 N1 2.081(3) 3_757
Ni2 O16 2.017(3) .
Ni2 O16 2.017(3) 3_656
Ni2 O12 2.056(3) 3_656
Ni2 O12 2.056(3) .
Ni2 N2 2.076(3) .
Ni2 N2 2.076(3) 3_656
O5 C2 1.266(5) .
O6 C2 1.264(6) .
O7 C4 1.263(5) .
O8 C4 1.246(5) .
O9 C6 1.258(6) .
O9 U1 2.323(3) 2_746
O10 C6 1.241(5) .
O11 C8 1.276(5) .
O12 C8 1.236(5) .
O13 C10 1.264(5) .
O14 C10 1.263(5) .
O15 C12 1.256(5) .
O15 U2 2.301(3) 2_656
O16 C12 1.245(5) .
O17 C13 1.270(6) .
O18 C18 1.269(6) .
O19 C23 1.253(11) .
N1 C3 1.474(5) .
N1 C1 1.475(6) .
N1 C5 1.491(6) .
N2 C9 1.477(5) .
N2 C7 1.479(6) .
N2 C11 1.498(6) .
N3 C13 1.313(6) .
N3 C17 1.447(7) .
N3 C16 1.474(7) .
N4 C18 1.306(6) .
N4 C22 1.430(10) .
N4 C21 1.468(8) .
N5 C23 1.362(11) .
N5 C26 1.434(10) .
N5 C27 1.481(8) .
C1 C2 1.514(6) .
C1 H1A 0.9900 .
C1 H1B 0.9900 .
C3 C4 1.532(6) .
C3 H3A 0.9900 .
C3 H3B 0.9900 .
C5 C6 1.517(6) .
C5 H5A 0.9900 .
C5 H5B 0.9900 .
C7 C8 1.522(6) .
C7 H7A 0.9900 .
C7 H7B 0.9900 .
C9 C10 1.514(6) .
C9 H9A 0.9900 .
C9 H9B 0.9900 .
C11 C12 1.515(6) .
C11 H11A 0.9900 .
C11 H11B 0.9900 .
C13 C14 1.501(8) .
C14 C15 1.520(7) .
C14 H14A 0.9900 .
C14 H14B 0.9900 .
C15 C16 1.529(8) .
C15 H15A 0.9900 .
C15 H15B 0.9900 .
C16 H16A 0.9900 .
C16 H16B 0.9900 .
C17 H17A 0.9800 .
C17 H17B 0.9800 .
C17 H17C 0.9800 .
C18 C19 1.484(9) .
C19 C20 1.510(9) .
C19 H19A 0.9900 .
C19 H19B 0.9900 .
C20 C21 1.522(12) .
C20 H20A 0.9900 .
C20 H20B 0.9900 .
C21 H21A 0.9900 .
C21 H21B 0.9900 .
C22 H22A 0.9800 .
C22 H22B 0.9800 .
C22 H22C 0.9800 .
C23 C24 1.464(12) .
C24 C25 1.572(14) .
C24 H24A 0.9900 .
C24 H24B 0.9900 .
C25 C26 1.584(8) .
C25 H25A 0.9900 .
C25 H25B 0.9900 .
C26 H26A 0.9900 .
C26 H26B 0.9900 .
C27 H27A 0.9800 .
C27 H27B 0.9800 .
C27 H27C 0.9800 .
